data_7002070
loop_
_publ_author_name
'Page, Michael J.'
'Wagler, J\"org'
'Messerle, Barbara A.'

_publ_section_title
;
 Pyrazolyl-N-heterocyclic carbene complexes of rhodium as hydrogenation
 catalysts: The influence of ligand steric bulk on catalyst activity
;
_journal_issue 35
_journal_name_full 'Dalton Transactions'
_journal_page_first 7029
_journal_paper_doi 10.1039/b906724h
_journal_year 2009
_chemical_formula_moiety 'C36 H38 N4 Rh, C24 H20 B'
_chemical_formula_sum 'C60 H58 B N4 Rh'
_chemical_formula_weight 948.82
_chemical_name_systematic
;
?
;
_space_group_IT_number 14
_symmetry_cell_setting monoclinic
_symmetry_space_group_name_Hall '-P 2yn'
_symmetry_space_group_name_H-M 'P 1 21/n 1'
_atom_sites_solution_hydrogens geom
_atom_sites_solution_primary direct
_atom_sites_solution_secondary difmap
_audit_creation_method SHELXL-97
_cell_angle_alpha 90.00
_cell_angle_beta 108.2620(10)
_cell_angle_gamma 90.00
_cell_formula_units_Z 4
_cell_length_a 12.9939(3)
_cell_length_b 18.8994(3)
_cell_length_c 20.5054(4)
_cell_measurement_reflns_used 110570
_cell_measurement_temperature 100(2)
_cell_measurement_theta_max 29.131
_cell_measurement_theta_min 2.546
_cell_volume 4782.02(17)
_computing_cell_refinement 'HKL Scalepack (Otwinowski & Minor 1997)'
_computing_data_collection 'Nonius Collect, KappaCCD'
_computing_data_reduction 'Denzo and Scalepak (Otwinowski & Minor, 1997)'
_computing_molecular_graphics 'ORTEP32 for windows (Farugia)'
_computing_publication_material 'Ciftab (Sheldrick, 1997)'
_computing_structure_refinement 'SHELXL-97 (Sheldrick, 1997)'
_computing_structure_solution 'SHELXS-97 (Sheldrick, 1990)'
_diffrn_ambient_temperature 100(2)
_diffrn_measured_fraction_theta_full 0.999
_diffrn_measured_fraction_theta_max 0.999
_diffrn_measurement_device_type 'Nonius Kappa CCD area detector'
_diffrn_measurement_method 'phi and omega scans'
_diffrn_radiation_monochromator graphite
_diffrn_radiation_source 'fine-focus sealed tube'
_diffrn_radiation_type MoK\a
_diffrn_radiation_wavelength 0.71073
_diffrn_reflns_av_R_equivalents 0.0634
_diffrn_reflns_av_sigmaI/netI 0.0397
_diffrn_reflns_limit_h_max 17
_diffrn_reflns_limit_h_min -17
_diffrn_reflns_limit_k_max 25
_diffrn_reflns_limit_k_min -25
_diffrn_reflns_limit_l_max 27
_diffrn_reflns_limit_l_min -27
_diffrn_reflns_number 65743
_diffrn_reflns_theta_full 29.00
_diffrn_reflns_theta_max 29.00
_diffrn_reflns_theta_min 2.71
_exptl_absorpt_coefficient_mu 0.402
_exptl_absorpt_correction_T_max 0.978
_exptl_absorpt_correction_T_min 0.734
_exptl_absorpt_correction_type multi-scan
_exptl_absorpt_process_details SORTAV
_exptl_crystal_colour yellow
_exptl_crystal_density_diffrn 1.318
_exptl_crystal_density_method 'not measured'
_exptl_crystal_description plate
_exptl_crystal_F_000 1984
_exptl_crystal_size_max 0.57
_exptl_crystal_size_mid 0.28
_exptl_crystal_size_min 0.07
_refine_diff_density_max 0.866
_refine_diff_density_min -0.771
_refine_diff_density_rms 0.071
_refine_ls_extinction_method none
_refine_ls_goodness_of_fit_ref 1.057
_refine_ls_hydrogen_treatment mixed
_refine_ls_matrix_type full
_refine_ls_number_parameters 611
_refine_ls_number_reflns 12682
_refine_ls_number_restraints 0
_refine_ls_restrained_S_all 1.057
_refine_ls_R_factor_all 0.0494
_refine_ls_R_factor_gt 0.0340
_refine_ls_shift/su_max 0.002
_refine_ls_shift/su_mean 0.000
_refine_ls_structure_factor_coef Fsqd
_refine_ls_weighting_details 'calc w=1/[\s^2^(Fo^2^)+(0.0400P)^2^+2.2240P] where P=(Fo^2^+2Fc^2^)/3'
_refine_ls_weighting_scheme calc
_refine_ls_wR_factor_gt 0.0819
_refine_ls_wR_factor_ref 0.0868
_reflns_number_gt 10301
_reflns_number_total 12682
_reflns_threshold_expression >2sigma(I)
_cod_data_source_file b906724h.txt
_cod_data_source_block mp00202
_cod_original_cell_volume 4782.02(16)
_cod_original_sg_symbol_Hall -P2yn
_cod_original_sg_symbol_H-M P21/n
_cod_database_code 7002070

loop_
_symmetry_equiv_pos_as_xyz
'x, y, z'
'-x+1/2, y+1/2, -z+1/2'
'-x, -y, -z'
'x-1/2, -y-1/2, z-1/2'

loop_
_atom_site_label
_atom_site_type_symbol
_atom_site_fract_x
_atom_site_fract_y
_atom_site_fract_z
_atom_site_U_iso_or_equiv
_atom_site_adp_type
_atom_site_occupancy
_atom_site_symmetry_multiplicity
_atom_site_calc_flag
_atom_site_refinement_flags
_atom_site_disorder_assembly
_atom_site_disorder_group
Rh1 Rh 0.537540(11) 0.303874(6) 0.772994(6) 0.01396(4) Uani 1 1 d . . .
N1 N 0.47616(11) 0.38587(7) 0.82284(7) 0.0141(3) Uani 1 1 d . . .
N2 N 0.38547(11) 0.37273(7) 0.84116(7) 0.0150(3) Uani 1 1 d . . .
N3 N 0.40514(12) 0.24801(7) 0.85476(7) 0.0153(3) Uani 1 1 d . . .
N4 N 0.54338(12) 0.17986(7) 0.88042(7) 0.0161(3) Uani 1 1 d . . .
C1 C 0.55227(17) 0.22047(10) 0.70546(9) 0.0229(4) Uani 1 1 d . . .
H1 H 0.5172(18) 0.1823(11) 0.7162(11) 0.024(5) Uiso 1 1 d . . .
C2 C 0.65364(16) 0.23644(9) 0.75081(9) 0.0204(4) Uani 1 1 d . . .
H2 H 0.6831(19) 0.2076(12) 0.7892(12) 0.031(6) Uiso 1 1 d . . .
C3 C 0.73921(16) 0.28077(11) 0.73531(10) 0.0268(4) Uani 1 1 d . . .
H3A H 0.7768 0.2514 0.7098 0.032 Uiso 1 1 calc R . .
H3B H 0.7934 0.2947 0.7792 0.032 Uiso 1 1 calc R . .
C4 C 0.69670(17) 0.34755(10) 0.69352(10) 0.0256(4) Uani 1 1 d . . .
H4A H 0.7552 0.3834 0.7037 0.031 Uiso 1 1 calc R . .
H4B H 0.6764 0.3361 0.6440 0.031 Uiso 1 1 calc R . .
C5 C 0.59929(17) 0.37845(9) 0.70907(9) 0.0234(4) Uani 1 1 d . . .
H5 H 0.6117(19) 0.4212(13) 0.7334(12) 0.037(6) Uiso 1 1 d . . .
C6 C 0.49292(18) 0.36223(11) 0.67542(10) 0.0286(4) Uani 1 1 d . . .
H6 H 0.441(2) 0.3921(13) 0.6810(12) 0.037(6) Uiso 1 1 d . . .
C7 C 0.45313(19) 0.31005(12) 0.61729(10) 0.0353(5) Uani 1 1 d . . .
H7A H 0.4580 0.3320 0.5745 0.042 Uiso 1 1 calc R . .
H7B H 0.3759 0.2993 0.6106 0.042 Uiso 1 1 calc R . .
C8 C 0.51708(18) 0.24127(11) 0.62987(10) 0.0303(5) Uani 1 1 d . . .
H8A H 0.5820 0.2468 0.6148 0.036 Uiso 1 1 calc R . .
H8B H 0.4718 0.2031 0.6021 0.036 Uiso 1 1 calc R . .
C9 C 0.50127(14) 0.45398(8) 0.84026(8) 0.0159(3) Uani 1 1 d . . .
C10 C 0.42386(14) 0.48425(9) 0.86678(9) 0.0177(3) Uani 1 1 d . . .
H10 H 0.4217 0.5318 0.8814 0.021 Uiso 1 1 calc R . .
C11 C 0.35203(14) 0.43116(9) 0.86715(8) 0.0167(3) Uani 1 1 d . . .
C12 C 0.33115(14) 0.30504(8) 0.82275(9) 0.0156(3) Uani 1 1 d . . .
H12A H 0.3070 0.2993 0.7722 0.019 Uiso 1 1 calc R . .
H12B H 0.2664 0.3033 0.8384 0.019 Uiso 1 1 calc R . .
C13 C 0.39024(15) 0.20006(9) 0.90239(9) 0.0179(3) Uani 1 1 d . . .
H13 H 0.3310 0.1981 0.9202 0.021 Uiso 1 1 calc R . .
C14 C 0.47691(15) 0.15705(9) 0.91805(9) 0.0199(4) Uani 1 1 d . . .
H14 H 0.4904 0.1183 0.9490 0.024 Uiso 1 1 calc R . .
C15 C 0.49929(14) 0.23679(8) 0.84043(8) 0.0145(3) Uani 1 1 d . . .
C16 C 0.60029(15) 0.48810(9) 0.83551(9) 0.0178(3) Uani 1 1 d . . .
C17 C 0.70020(16) 0.45445(10) 0.86060(10) 0.0261(4) Uani 1 1 d . . .
H17 H 0.7055 0.4100 0.8831 0.031 Uiso 1 1 calc R . .
C18 C 0.79222(17) 0.48600(12) 0.85275(12) 0.0356(5) Uani 1 1 d . . .
H18 H 0.8601 0.4624 0.8689 0.043 Uiso 1 1 calc R . .
C19 C 0.78570(18) 0.55145(12) 0.82161(12) 0.0352(5) Uani 1 1 d . . .
H19 H 0.8487 0.5727 0.8161 0.042 Uiso 1 1 calc R . .
C20 C 0.68677(19) 0.58586(11) 0.79845(12) 0.0349(5) Uani 1 1 d . . .
H20 H 0.6821 0.6311 0.7774 0.042 Uiso 1 1 calc R . .
C21 C 0.59484(17) 0.55476(10) 0.80575(11) 0.0276(4) Uani 1 1 d . . .
H21 H 0.5275 0.5790 0.7904 0.033 Uiso 1 1 calc R . .
C22 C 0.25908(14) 0.43254(9) 0.89420(9) 0.0183(3) Uani 1 1 d . . .
C23 C 0.16761(15) 0.47235(9) 0.86056(9) 0.0206(4) Uani 1 1 d . . .
H23 H 0.1618 0.4943 0.8179 0.025 Uiso 1 1 calc R . .
C24 C 0.08498(16) 0.47992(10) 0.88948(11) 0.0274(4) Uani 1 1 d . . .
H24 H 0.0224 0.5068 0.8663 0.033 Uiso 1 1 calc R . .
C25 C 0.09315(17) 0.44858(10) 0.95187(11) 0.0299(4) Uani 1 1 d . . .
H25 H 0.0364 0.4541 0.9715 0.036 Uiso 1 1 calc R . .
C26 C 0.18378(19) 0.40926(11) 0.98574(11) 0.0334(5) Uani 1 1 d . . .
H26 H 0.1895 0.3879 1.0287 0.040 Uiso 1 1 calc R . .
C27 C 0.26663(17) 0.40102(11) 0.95674(10) 0.0289(4) Uani 1 1 d . . .
H27 H 0.3287 0.3737 0.9799 0.035 Uiso 1 1 calc R . .
C28 C 0.64437(14) 0.14484(9) 0.88524(8) 0.0157(3) Uani 1 1 d . . .
C29 C 0.74264(15) 0.17830(9) 0.91840(8) 0.0171(3) Uani 1 1 d . . .
C30 C 0.74725(16) 0.25198(9) 0.94703(9) 0.0224(4) Uani 1 1 d . . .
H30A H 0.7188 0.2856 0.9093 0.034 Uiso 1 1 d R . .
H30B H 0.8225 0.2641 0.9723 0.034 Uiso 1 1 d R . .
H30C H 0.7034 0.2542 0.9781 0.034 Uiso 1 1 d R . .
C31 C 0.83754(15) 0.14223(9) 0.92220(9) 0.0201(4) Uani 1 1 d . . .
H31 H 0.9052 0.1646 0.9438 0.024 Uiso 1 1 calc R . .
C32 C 0.83682(16) 0.07439(10) 0.89546(9) 0.0228(4) Uani 1 1 d . . .
C33 C 0.94193(18) 0.03703(12) 0.90017(11) 0.0340(5) Uani 1 1 d . . .
H33A H 0.9334 -0.0139 0.9057 0.051 Uiso 1 1 d R . .
H33B H 0.9999 0.0552 0.9397 0.051 Uiso 1 1 d R . .
H33C H 0.9605 0.0456 0.8581 0.051 Uiso 1 1 d R . .
C34 C 0.73706(16) 0.04293(9) 0.86284(9) 0.0235(4) Uani 1 1 d . . .
H34 H 0.7355 -0.0033 0.8444 0.028 Uiso 1 1 calc R . .
C35 C 0.63946(15) 0.07712(9) 0.85647(9) 0.0195(4) Uani 1 1 d . . .
C36 C 0.53309(16) 0.04221(10) 0.81847(11) 0.0271(4) Uani 1 1 d . . .
H36A H 0.5467 0.0003 0.7942 0.041 Uiso 1 1 d R . .
H36B H 0.4875 0.0756 0.7852 0.041 Uiso 1 1 d R . .
H36C H 0.4959 0.0280 0.8513 0.041 Uiso 1 1 d R . .
B1 B 0.56824(17) 0.21107(10) 0.13749(10) 0.0168(4) Uani 1 1 d . . .
C37 C 0.64688(14) 0.14236(9) 0.13749(9) 0.0177(3) Uani 1 1 d . . .
C38 C 0.68146(14) 0.09147(9) 0.18969(9) 0.0181(3) Uani 1 1 d . . .
H38 H 0.6657 0.0988 0.2314 0.022 Uiso 1 1 calc R . .
C39 C 0.73819(15) 0.03039(9) 0.18290(9) 0.0207(4) Uani 1 1 d . . .
H39 H 0.7602 -0.0026 0.2196 0.025 Uiso 1 1 calc R . .
C40 C 0.76229(16) 0.01802(9) 0.12266(10) 0.0235(4) Uani 1 1 d . . .
H40 H 0.7990 -0.0240 0.1172 0.028 Uiso 1 1 calc R . .
C41 C 0.73198(16) 0.06795(10) 0.07021(10) 0.0249(4) Uani 1 1 d . . .
H41 H 0.7491 0.0607 0.0289 0.030 Uiso 1 1 calc R . .
C42 C 0.67661(16) 0.12843(9) 0.07855(9) 0.0219(4) Uani 1 1 d . . .
H42 H 0.6578 0.1622 0.0424 0.026 Uiso 1 1 calc R . .
C43 C 0.61248(14) 0.27740(9) 0.10188(9) 0.0167(3) Uani 1 1 d . . .
C44 C 0.71991(15) 0.30173(9) 0.13054(9) 0.0210(4) Uani 1 1 d . . .
H44 H 0.7652 0.2790 0.1706 0.025 Uiso 1 1 calc R . .
C45 C 0.76239(15) 0.35736(9) 0.10291(10) 0.0215(4) Uani 1 1 d . . .
H45 H 0.8350 0.3722 0.1244 0.026 Uiso 1 1 calc R . .
C46 C 0.69910(15) 0.39161(9) 0.04374(9) 0.0197(4) Uani 1 1 d . . .
H46 H 0.7277 0.4298 0.0246 0.024 Uiso 1 1 calc R . .
C47 C 0.59349(15) 0.36876(9) 0.01337(9) 0.0195(4) Uani 1 1 d . . .
H47 H 0.5491 0.3913 -0.0271 0.023 Uiso 1 1 calc R . .
C48 C 0.55198(15) 0.31273(9) 0.04190(9) 0.0180(3) Uani 1 1 d . . .
H48 H 0.4796 0.2979 0.0197 0.022 Uiso 1 1 calc R . .
C49 C 0.44264(15) 0.18980(9) 0.09363(8) 0.0175(3) Uani 1 1 d . . .
C50 C 0.35819(15) 0.23967(9) 0.08215(9) 0.0201(4) Uani 1 1 d . . .
H50 H 0.3748 0.2857 0.1010 0.024 Uiso 1 1 calc R . .
C51 C 0.25160(16) 0.22425(11) 0.04433(9) 0.0240(4) Uani 1 1 d . . .
H51 H 0.1977 0.2600 0.0361 0.029 Uiso 1 1 calc R . .
C52 C 0.22399(16) 0.15654(11) 0.01851(9) 0.0259(4) Uani 1 1 d . . .
H52 H 0.1512 0.1456 -0.0072 0.031 Uiso 1 1 calc R . .
C53 C 0.30346(17) 0.10545(10) 0.03065(9) 0.0263(4) Uani 1 1 d . . .
H53 H 0.2851 0.0587 0.0142 0.032 Uiso 1 1 calc R . .
C54 C 0.41064(16) 0.12207(9) 0.06698(9) 0.0220(4) Uani 1 1 d . . .
H54 H 0.4641 0.0861 0.0740 0.026 Uiso 1 1 calc R . .
C55 C 0.56738(14) 0.23200(9) 0.21551(8) 0.0176(3) Uani 1 1 d . . .
C56 C 0.52405(15) 0.18433(10) 0.25261(9) 0.0212(4) Uani 1 1 d . . .
H56 H 0.4939 0.1412 0.2314 0.025 Uiso 1 1 calc R . .
C57 C 0.52362(16) 0.19791(10) 0.31933(9) 0.0249(4) Uani 1 1 d . . .
H57 H 0.4955 0.1636 0.3431 0.030 Uiso 1 1 calc R . .
C58 C 0.56393(17) 0.26112(11) 0.35108(10) 0.0291(4) Uani 1 1 d . . .
H58 H 0.5639 0.2705 0.3966 0.035 Uiso 1 1 calc R . .
C59 C 0.60424(17) 0.31030(10) 0.31571(10) 0.0273(4) Uani 1 1 d . . .
H59 H 0.6308 0.3543 0.3367 0.033 Uiso 1 1 calc R . .
C60 C 0.60630(16) 0.29594(9) 0.24905(9) 0.0221(4) Uani 1 1 d . . .
H60 H 0.6349 0.3305 0.2259 0.027 Uiso 1 1 calc R . .

loop_
_atom_site_aniso_label
_atom_site_aniso_U_11
_atom_site_aniso_U_22
_atom_site_aniso_U_33
_atom_site_aniso_U_23
_atom_site_aniso_U_13
_atom_site_aniso_U_12
Rh1 0.01763(7) 0.01172(7) 0.01344(6) 0.00148(5) 0.00621(5) 0.00174(5)
N1 0.0144(7) 0.0126(6) 0.0158(6) 0.0006(5) 0.0054(5) 0.0003(5)
N2 0.0140(7) 0.0142(6) 0.0166(6) -0.0020(5) 0.0047(5) 0.0003(5)
N3 0.0170(7) 0.0145(7) 0.0153(6) 0.0007(5) 0.0060(6) -0.0005(5)
N4 0.0191(7) 0.0133(6) 0.0161(6) 0.0016(5) 0.0059(6) 0.0009(5)
C1 0.0357(11) 0.0155(8) 0.0233(9) -0.0042(7) 0.0177(8) -0.0041(8)
C2 0.0283(10) 0.0143(8) 0.0233(9) 0.0036(7) 0.0147(8) 0.0076(7)
C3 0.0256(10) 0.0298(10) 0.0283(10) 0.0038(8) 0.0135(8) 0.0028(8)
C4 0.0342(11) 0.0201(9) 0.0284(9) -0.0007(7) 0.0184(9) -0.0051(8)
C5 0.0416(12) 0.0127(8) 0.0222(9) 0.0034(7) 0.0189(8) 0.0019(8)
C6 0.0377(12) 0.0293(10) 0.0217(9) 0.0140(8) 0.0138(9) 0.0148(9)
C7 0.0334(12) 0.0529(14) 0.0175(9) 0.0066(9) 0.0048(8) 0.0021(10)
C8 0.0361(12) 0.0369(11) 0.0195(9) -0.0080(8) 0.0111(8) -0.0108(9)
C9 0.0181(8) 0.0132(7) 0.0153(7) 0.0013(6) 0.0038(6) 0.0007(6)
C10 0.0204(9) 0.0135(8) 0.0189(8) -0.0013(6) 0.0058(7) 0.0018(6)
C11 0.0170(8) 0.0160(8) 0.0167(8) -0.0006(6) 0.0049(7) 0.0031(6)
C12 0.0149(8) 0.0135(7) 0.0178(7) -0.0005(6) 0.0043(6) -0.0007(6)
C13 0.0219(9) 0.0175(8) 0.0163(7) 0.0015(6) 0.0088(7) -0.0042(7)
C14 0.0262(10) 0.0177(8) 0.0166(8) 0.0040(6) 0.0079(7) -0.0012(7)
C15 0.0193(8) 0.0118(7) 0.0127(7) -0.0001(6) 0.0052(6) -0.0002(6)
C16 0.0216(9) 0.0152(8) 0.0169(8) -0.0022(6) 0.0067(7) -0.0016(7)
C17 0.0222(10) 0.0235(9) 0.0307(10) 0.0075(8) 0.0058(8) -0.0016(8)
C18 0.0204(10) 0.0404(12) 0.0447(12) 0.0072(10) 0.0086(9) -0.0037(9)
C19 0.0308(12) 0.0355(12) 0.0432(12) 0.0000(10) 0.0171(10) -0.0144(9)
C20 0.0441(13) 0.0181(9) 0.0485(13) 0.0047(9) 0.0231(11) -0.0063(9)
C21 0.0311(11) 0.0167(9) 0.0373(11) 0.0031(8) 0.0143(9) 0.0031(8)
C22 0.0191(9) 0.0149(8) 0.0230(8) -0.0038(6) 0.0097(7) -0.0004(6)
C23 0.0199(9) 0.0176(8) 0.0238(9) -0.0033(7) 0.0060(7) -0.0019(7)
C24 0.0183(9) 0.0245(10) 0.0396(11) -0.0071(8) 0.0094(8) 0.0002(7)
C25 0.0290(11) 0.0253(10) 0.0439(12) -0.0073(9) 0.0236(10) -0.0030(8)
C26 0.0448(13) 0.0302(11) 0.0348(11) 0.0058(9) 0.0265(10) 0.0064(9)
C27 0.0316(11) 0.0280(10) 0.0311(10) 0.0061(8) 0.0157(9) 0.0100(8)
C28 0.0189(8) 0.0139(8) 0.0149(7) 0.0024(6) 0.0060(6) 0.0032(6)
C29 0.0219(9) 0.0156(8) 0.0132(7) 0.0016(6) 0.0049(7) 0.0016(6)
C30 0.0245(10) 0.0170(8) 0.0237(9) -0.0045(7) 0.0047(7) 0.0011(7)
C31 0.0201(9) 0.0216(9) 0.0166(8) -0.0007(7) 0.0030(7) 0.0014(7)
C32 0.0267(10) 0.0220(9) 0.0199(8) 0.0003(7) 0.0075(7) 0.0077(7)
C33 0.0308(11) 0.0339(11) 0.0361(11) -0.0090(9) 0.0088(9) 0.0111(9)
C34 0.0321(11) 0.0147(8) 0.0236(9) -0.0017(7) 0.0086(8) 0.0042(7)
C35 0.0254(9) 0.0141(8) 0.0183(8) 0.0024(6) 0.0057(7) -0.0002(7)
C36 0.0300(11) 0.0159(9) 0.0327(10) -0.0036(7) 0.0060(8) -0.0041(7)
B1 0.0207(10) 0.0131(8) 0.0150(8) 0.0007(7) 0.0035(7) -0.0003(7)
C37 0.0193(9) 0.0140(8) 0.0172(8) -0.0013(6) 0.0018(7) -0.0021(6)
C38 0.0189(9) 0.0166(8) 0.0169(8) 0.0005(6) 0.0028(7) -0.0015(7)
C39 0.0226(9) 0.0153(8) 0.0211(8) 0.0019(6) 0.0024(7) -0.0010(7)
C40 0.0278(10) 0.0147(8) 0.0268(9) -0.0018(7) 0.0070(8) 0.0028(7)
C41 0.0339(11) 0.0212(9) 0.0206(8) -0.0035(7) 0.0104(8) 0.0015(8)
C42 0.0316(10) 0.0153(8) 0.0176(8) 0.0020(6) 0.0060(7) 0.0013(7)
C43 0.0186(9) 0.0127(7) 0.0179(8) -0.0011(6) 0.0043(7) 0.0020(6)
C44 0.0217(9) 0.0153(8) 0.0220(8) 0.0028(7) 0.0011(7) 0.0023(7)
C45 0.0214(9) 0.0147(8) 0.0269(9) -0.0017(7) 0.0055(7) -0.0009(7)
C46 0.0269(10) 0.0123(8) 0.0219(8) -0.0014(6) 0.0105(7) -0.0005(7)
C47 0.0267(9) 0.0155(8) 0.0153(8) 0.0009(6) 0.0051(7) 0.0034(7)
C48 0.0186(9) 0.0172(8) 0.0169(8) -0.0018(6) 0.0038(7) 0.0011(6)
C49 0.0227(9) 0.0166(8) 0.0121(7) 0.0024(6) 0.0041(7) -0.0022(7)
C50 0.0234(9) 0.0202(8) 0.0168(8) 0.0010(7) 0.0067(7) -0.0023(7)
C51 0.0221(10) 0.0301(10) 0.0203(8) 0.0057(7) 0.0075(7) -0.0001(8)
C52 0.0235(10) 0.0350(11) 0.0175(8) 0.0037(7) 0.0039(7) -0.0120(8)
C53 0.0357(11) 0.0236(9) 0.0177(8) -0.0007(7) 0.0056(8) -0.0123(8)
C54 0.0299(10) 0.0177(8) 0.0165(8) 0.0012(6) 0.0043(7) -0.0033(7)
C55 0.0168(8) 0.0164(8) 0.0161(8) 0.0005(6) -0.0001(6) 0.0050(6)
C56 0.0203(9) 0.0220(9) 0.0190(8) -0.0009(7) 0.0029(7) 0.0028(7)
C57 0.0240(10) 0.0314(10) 0.0195(8) 0.0029(7) 0.0071(7) 0.0069(8)
C58 0.0294(11) 0.0381(11) 0.0173(8) -0.0053(8) 0.0037(8) 0.0115(9)
C59 0.0298(11) 0.0225(9) 0.0236(9) -0.0087(7) -0.0001(8) 0.0076(8)
C60 0.0243(10) 0.0176(8) 0.0204(8) -0.0007(7) 0.0014(7) 0.0060(7)

loop_
_atom_type_symbol
_atom_type_description
_atom_type_scat_dispersion_real
_atom_type_scat_dispersion_imag
_atom_type_scat_source
C C 0.0033 0.0016 'International Tables Vol C Tables 4.2.6.8 and 6.1.1.4'
H H 0.0000 0.0000 'International Tables Vol C Tables 4.2.6.8 and 6.1.1.4'
N N 0.0061 0.0033 'International Tables Vol C Tables 4.2.6.8 and 6.1.1.4'
B B 0.0013 0.0007 'International Tables Vol C Tables 4.2.6.8 and 6.1.1.4'
Rh Rh -1.1178 0.9187 'International Tables Vol C Tables 4.2.6.8 and 6.1.1.4'

loop_
_geom_angle_atom_site_label_1
_geom_angle_atom_site_label_2
_geom_angle_atom_site_label_3
_geom_angle
_geom_angle_site_symmetry_1
_geom_angle_site_symmetry_3
_geom_angle_publ_flag
C15 Rh1 C2 96.41(7) . . ?
C15 Rh1 N1 85.43(6) . . ?
C2 Rh1 N1 158.25(7) . . ?
C15 Rh1 C1 94.04(7) . . ?
C2 Rh1 C1 37.85(7) . . ?
N1 Rh1 C1 163.87(7) . . ?
C15 Rh1 C6 150.99(8) . . ?
C2 Rh1 C6 96.22(7) . . ?
N1 Rh1 C6 92.29(7) . . ?
C1 Rh1 C6 80.36(8) . . ?
C15 Rh1 C5 172.97(7) . . ?
C2 Rh1 C5 81.02(7) . . ?
N1 Rh1 C5 94.55(6) . . ?
C1 Rh1 C5 87.93(7) . . ?
C6 Rh1 C5 36.03(8) . . ?
C9 N1 N2 104.98(13) . . ?
C9 N1 Rh1 136.16(12) . . ?
N2 N1 Rh1 118.78(10) . . ?
C11 N2 N1 111.72(13) . . ?
C11 N2 C12 129.06(15) . . ?
N1 N2 C12 118.62(13) . . ?
C15 N3 C13 112.50(14) . . ?
C15 N3 C12 121.93(14) . . ?
C13 N3 C12 125.57(15) . . ?
C15 N4 C14 111.09(14) . . ?
C15 N4 C28 127.10(14) . . ?
C14 N4 C28 121.81(14) . . ?
C2 C1 C8 123.03(18) . . ?
C2 C1 Rh1 70.46(10) . . ?
C8 C1 Rh1 114.07(13) . . ?
C2 C1 H1 116.7(13) . . ?
C8 C1 H1 115.8(13) . . ?
Rh1 C1 H1 105.8(13) . . ?
C1 C2 C3 126.11(17) . . ?
C1 C2 Rh1 71.69(11) . . ?
C3 C2 Rh1 109.38(12) . . ?
C1 C2 H2 119.3(14) . . ?
C3 C2 H2 111.6(14) . . ?
Rh1 C2 H2 107.4(14) . . ?
C2 C3 C4 114.67(17) . . ?
C2 C3 H3A 108.6 . . ?
C4 C3 H3A 108.6 . . ?
C2 C3 H3B 108.6 . . ?
C4 C3 H3B 108.6 . . ?
H3A C3 H3B 107.6 . . ?
C5 C4 C3 112.29(15) . . ?
C5 C4 H4A 109.1 . . ?
C3 C4 H4A 109.1 . . ?
C5 C4 H4B 109.1 . . ?
C3 C4 H4B 109.1 . . ?
H4A C4 H4B 107.9 . . ?
C6 C5 C4 125.73(18) . . ?
C6 C5 Rh1 70.38(11) . . ?
C4 C5 Rh1 110.90(12) . . ?
C6 C5 H5 116.0(15) . . ?
C4 C5 H5 115.4(15) . . ?
Rh1 C5 H5 105.4(14) . . ?
C5 C6 C7 125.83(19) . . ?
C5 C6 Rh1 73.59(11) . . ?
C7 C6 Rh1 108.59(13) . . ?
C5 C6 H6 117.6(15) . . ?
C7 C6 H6 114.9(15) . . ?
Rh1 C6 H6 101.0(15) . . ?
C6 C7 C8 113.02(17) . . ?
C6 C7 H7A 109.0 . . ?
C8 C7 H7A 109.0 . . ?
C6 C7 H7B 109.0 . . ?
C8 C7 H7B 109.0 . . ?
H7A C7 H7B 107.8 . . ?
C7 C8 C1 111.52(16) . . ?
C7 C8 H8A 109.3 . . ?
C1 C8 H8A 109.3 . . ?
C7 C8 H8B 109.3 . . ?
C1 C8 H8B 109.3 . . ?
H8A C8 H8B 108.0 . . ?
N1 C9 C10 110.35(15) . . ?
N1 C9 C16 123.07(15) . . ?
C10 C9 C16 126.47(15) . . ?
C11 C10 C9 105.96(15) . . ?
C11 C10 H10 127.0 . . ?
C9 C10 H10 127.0 . . ?
N2 C11 C10 106.93(15) . . ?
N2 C11 C22 124.19(15) . . ?
C10 C11 C22 128.77(15) . . ?
N2 C12 N3 109.65(13) . . ?
N2 C12 H12A 109.7 . . ?
N3 C12 H12A 109.7 . . ?
N2 C12 H12B 109.7 . . ?
N3 C12 H12B 109.7 . . ?
H12A C12 H12B 108.2 . . ?
C14 C13 N3 105.75(15) . . ?
C14 C13 H13 127.1 . . ?
N3 C13 H13 127.1 . . ?
C13 C14 N4 107.39(15) . . ?
C13 C14 H14 126.3 . . ?
N4 C14 H14 126.3 . . ?
N3 C15 N4 103.27(14) . . ?
N3 C15 Rh1 118.28(11) . . ?
N4 C15 Rh1 138.43(13) . . ?
C17 C16 C21 119.29(17) . . ?
C17 C16 C9 120.65(16) . . ?
C21 C16 C9 120.06(17) . . ?
C18 C17 C16 119.87(18) . . ?
C18 C17 H17 120.1 . . ?
C16 C17 H17 120.1 . . ?
C19 C18 C17 120.5(2) . . ?
C19 C18 H18 119.8 . . ?
C17 C18 H18 119.8 . . ?
C18 C19 C20 119.6(2) . . ?
C18 C19 H19 120.2 . . ?
C20 C19 H19 120.2 . . ?
C21 C20 C19 120.30(19) . . ?
C21 C20 H20 119.9 . . ?
C19 C20 H20 119.9 . . ?
C20 C21 C16 120.39(19) . . ?
C20 C21 H21 119.8 . . ?
C16 C21 H21 119.8 . . ?
C27 C22 C23 119.41(17) . . ?
C27 C22 C11 120.60(16) . . ?
C23 C22 C11 119.62(16) . . ?
C24 C23 C22 119.91(18) . . ?
C24 C23 H23 120.0 . . ?
C22 C23 H23 120.0 . . ?
C25 C24 C23 120.39(19) . . ?
C25 C24 H24 119.8 . . ?
C23 C24 H24 119.8 . . ?
C26 C25 C24 120.10(19) . . ?
C26 C25 H25 120.0 . . ?
C24 C25 H25 120.0 . . ?
C25 C26 C27 119.79(19) . . ?
C25 C26 H26 120.1 . . ?
C27 C26 H26 120.1 . . ?
C22 C27 C26 120.40(19) . . ?
C22 C27 H27 119.8 . . ?
C26 C27 H27 119.8 . . ?
C29 C28 C35 122.17(16) . . ?
C29 C28 N4 119.89(15) . . ?
C35 C28 N4 117.94(15) . . ?
C31 C29 C28 117.72(16) . . ?
C31 C29 C30 120.38(16) . . ?
C28 C29 C30 121.85(16) . . ?
C29 C30 H30A 109.5 . . ?
C29 C30 H30B 109.5 . . ?
H30A C30 H30B 109.5 . . ?
C29 C30 H30C 109.5 . . ?
H30A C30 H30C 109.5 . . ?
H30B C30 H30C 109.5 . . ?
C29 C31 C32 122.20(17) . . ?
C29 C31 H31 118.9 . . ?
C32 C31 H31 118.9 . . ?
C34 C32 C31 118.20(17) . . ?
C34 C32 C33 121.15(17) . . ?
C31 C32 C33 120.63(18) . . ?
C32 C33 H33A 109.5 . . ?
C32 C33 H33B 109.5 . . ?
H33A C33 H33B 109.5 . . ?
C32 C33 H33C 109.5 . . ?
H33A C33 H33C 109.5 . . ?
H33B C33 H33C 109.5 . . ?
C32 C34 C35 122.04(16) . . ?
C32 C34 H34 119.0 . . ?
C35 C34 H34 119.0 . . ?
C34 C35 C28 117.64(16) . . ?
C34 C35 C36 120.35(16) . . ?
C28 C35 C36 121.99(16) . . ?
C35 C36 H36A 109.5 . . ?
C35 C36 H36B 109.5 . . ?
H36A C36 H36B 109.5 . . ?
C35 C36 H36C 109.5 . . ?
H36A C36 H36C 109.5 . . ?
H36B C36 H36C 109.5 . . ?
C43 B1 C49 111.62(13) . . ?
C43 B1 C55 110.93(14) . . ?
C49 B1 C55 106.32(14) . . ?
C43 B1 C37 107.29(15) . . ?
C49 B1 C37 108.37(13) . . ?
C55 B1 C37 112.34(13) . . ?
C38 C37 C42 114.77(16) . . ?
C38 C37 B1 126.05(16) . . ?
C42 C37 B1 118.97(15) . . ?
C39 C38 C37 122.81(17) . . ?
C39 C38 H38 118.6 . . ?
C37 C38 H38 118.6 . . ?
C40 C39 C38 120.05(16) . . ?
C40 C39 H39 120.0 . . ?
C38 C39 H39 120.0 . . ?
C39 C40 C41 119.08(17) . . ?
C39 C40 H40 120.5 . . ?
C41 C40 H40 120.5 . . ?
C42 C41 C40 119.66(17) . . ?
C42 C41 H41 120.2 . . ?
C40 C41 H41 120.2 . . ?
C41 C42 C37 123.57(16) . . ?
C41 C42 H42 118.2 . . ?
C37 C42 H42 118.2 . . ?
C48 C43 C44 114.79(16) . . ?
C48 C43 B1 125.06(15) . . ?
C44 C43 B1 120.13(15) . . ?
C45 C44 C43 123.01(16) . . ?
C45 C44 H44 118.5 . . ?
C43 C44 H44 118.5 . . ?
C44 C45 C46 120.37(17) . . ?
C44 C45 H45 119.8 . . ?
C46 C45 H45 119.8 . . ?
C47 C46 C45 118.52(16) . . ?
C47 C46 H46 120.7 . . ?
C45 C46 H46 120.7 . . ?
C46 C47 C48 120.37(16) . . ?
C46 C47 H47 119.8 . . ?
C48 C47 H47 119.8 . . ?
C47 C48 C43 122.93(17) . . ?
C47 C48 H48 118.5 . . ?
C43 C48 H48 118.5 . . ?
C54 C49 C50 115.15(16) . . ?
C54 C49 B1 123.87(16) . . ?
C50 C49 B1 120.96(15) . . ?
C51 C50 C49 122.73(17) . . ?
C51 C50 H50 118.6 . . ?
C49 C50 H50 118.6 . . ?
C52 C51 C50 119.96(18) . . ?
C52 C51 H51 120.0 . . ?
C50 C51 H51 120.0 . . ?
C53 C52 C51 119.17(17) . . ?
C53 C52 H52 120.4 . . ?
C51 C52 H52 120.4 . . ?
C52 C53 C54 120.35(18) . . ?
C52 C53 H53 119.8 . . ?
C54 C53 H53 119.8 . . ?
C53 C54 C49 122.58(18) . . ?
C53 C54 H54 118.7 . . ?
C49 C54 H54 118.7 . . ?
C60 C55 C56 115.49(16) . . ?
C60 C55 B1 124.75(16) . . ?
C56 C55 B1 119.75(15) . . ?
C57 C56 C55 122.60(17) . . ?
C57 C56 H56 118.7 . . ?
C55 C56 H56 118.7 . . ?
C58 C57 C56 120.25(19) . . ?
C58 C57 H57 119.9 . . ?
C56 C57 H57 119.9 . . ?
C59 C58 C57 119.01(18) . . ?
C59 C58 H58 120.5 . . ?
C57 C58 H58 120.5 . . ?
C58 C59 C60 120.57(17) . . ?
C58 C59 H59 119.7 . . ?
C60 C59 H59 119.7 . . ?
C59 C60 C55 122.02(18) . . ?
C59 C60 H60 119.0 . . ?
C55 C60 H60 119.0 . . ?

loop_
_geom_bond_atom_site_label_1
_geom_bond_atom_site_label_2
_geom_bond_distance
_geom_bond_site_symmetry_2
_geom_bond_publ_flag
Rh1 C15 2.0487(16) . ?
Rh1 C2 2.1301(17) . ?
Rh1 N1 2.1433(14) . ?
Rh1 C1 2.1459(18) . ?
Rh1 C6 2.1974(18) . ?
Rh1 C5 2.2378(18) . ?
N1 C9 1.348(2) . ?
N1 N2 1.3670(19) . ?
N2 C11 1.355(2) . ?
N2 C12 1.453(2) . ?
N3 C15 1.361(2) . ?
N3 C13 1.390(2) . ?
N3 C12 1.456(2) . ?
N4 C15 1.365(2) . ?
N4 C14 1.395(2) . ?
N4 C28 1.445(2) . ?
C1 C2 1.387(3) . ?
C1 C8 1.524(3) . ?
C1 H1 0.92(2) . ?
C2 C3 1.504(3) . ?
C2 H2 0.93(2) . ?
C3 C4 1.528(3) . ?
C3 H3A 0.9900 . ?
C3 H3B 0.9900 . ?
C4 C5 1.516(3) . ?
C4 H4A 0.9900 . ?
C4 H4B 0.9900 . ?
C5 C6 1.372(3) . ?
C5 H5 0.94(2) . ?
C6 C7 1.508(3) . ?
C6 H6 0.91(2) . ?
C7 C8 1.521(3) . ?
C7 H7A 0.9900 . ?
C7 H7B 0.9900 . ?
C8 H8A 0.9900 . ?
C8 H8B 0.9900 . ?
C9 C10 1.406(2) . ?
C9 C16 1.470(2) . ?
C10 C11 1.372(2) . ?
C10 H10 0.9500 . ?
C11 C22 1.479(2) . ?
C12 H12A 0.9900 . ?
C12 H12B 0.9900 . ?
C13 C14 1.344(3) . ?
C13 H13 0.9500 . ?
C14 H14 0.9500 . ?
C16 C17 1.391(3) . ?
C16 C21 1.392(2) . ?
C17 C18 1.390(3) . ?
C17 H17 0.9500 . ?
C18 C19 1.383(3) . ?
C18 H18 0.9500 . ?
C19 C20 1.385(3) . ?
C19 H19 0.9500 . ?
C20 C21 1.381(3) . ?
C20 H20 0.9500 . ?
C21 H21 0.9500 . ?
C22 C27 1.389(3) . ?
C22 C23 1.393(2) . ?
C23 C24 1.387(3) . ?
C23 H23 0.9500 . ?
C24 C25 1.383(3) . ?
C24 H24 0.9500 . ?
C25 C26 1.382(3) . ?
C25 H25 0.9500 . ?
C26 C27 1.392(3) . ?
C26 H26 0.9500 . ?
C27 H27 0.9500 . ?
C28 C29 1.396(2) . ?
C28 C35 1.402(2) . ?
C29 C31 1.390(2) . ?
C29 C30 1.505(2) . ?
C30 H30A 0.9800 . ?
C30 H30B 0.9800 . ?
C30 H30C 0.9800 . ?
C31 C32 1.393(2) . ?
C31 H31 0.9500 . ?
C32 C34 1.392(3) . ?
C32 C33 1.513(3) . ?
C33 H33A 0.9800 . ?
C33 H33B 0.9800 . ?
C33 H33C 0.9800 . ?
C34 C35 1.393(3) . ?
C34 H34 0.9500 . ?
C35 C36 1.509(3) . ?
C36 H36A 0.9800 . ?
C36 H36B 0.9800 . ?
C36 H36C 0.9800 . ?
B1 C43 1.643(3) . ?
B1 C49 1.647(3) . ?
B1 C55 1.651(3) . ?
B1 C37 1.652(3) . ?
C37 C38 1.404(2) . ?
C37 C42 1.404(2) . ?
C38 C39 1.400(2) . ?
C38 H38 0.9500 . ?
C39 C40 1.386(3) . ?
C39 H39 0.9500 . ?
C40 C41 1.392(3) . ?
C40 H40 0.9500 . ?
C41 C42 1.389(3) . ?
C41 H41 0.9500 . ?
C42 H42 0.9500 . ?
C43 C48 1.404(2) . ?
C43 C44 1.411(2) . ?
C44 C45 1.388(3) . ?
C44 H44 0.9500 . ?
C45 C46 1.393(2) . ?
C45 H45 0.9500 . ?
C46 C47 1.386(3) . ?
C46 H46 0.9500 . ?
C47 C48 1.397(2) . ?
C47 H47 0.9500 . ?
C48 H48 0.9500 . ?
C49 C54 1.403(2) . ?
C49 C50 1.409(2) . ?
C50 C51 1.390(3) . ?
C50 H50 0.9500 . ?
C51 C52 1.388(3) . ?
C51 H51 0.9500 . ?
C52 C53 1.378(3) . ?
C52 H52 0.9500 . ?
C53 C54 1.394(3) . ?
C53 H53 0.9500 . ?
C54 H54 0.9500 . ?
C55 C60 1.404(2) . ?
C55 C56 1.406(3) . ?
C56 C57 1.394(3) . ?
C56 H56 0.9500 . ?
C57 C58 1.383(3) . ?
C57 H57 0.9500 . ?
C58 C59 1.379(3) . ?
C58 H58 0.9500 . ?
C59 C60 1.402(3) . ?
C59 H59 0.9500 . ?
C60 H60 0.9500 . ?

loop_
_geom_torsion_atom_site_label_1
_geom_torsion_atom_site_label_2
_geom_torsion_atom_site_label_3
_geom_torsion_atom_site_label_4
_geom_torsion
_geom_torsion_site_symmetry_1
_geom_torsion_site_symmetry_2
_geom_torsion_site_symmetry_3
_geom_torsion_site_symmetry_4
_geom_torsion_publ_flag
C15 Rh1 N1 C9 144.10(16) . . . . ?
C2 Rh1 N1 C9 48.2(3) . . . . ?
C1 Rh1 N1 C9 -127.2(2) . . . . ?
C6 Rh1 N1 C9 -64.88(17) . . . . ?
C5 Rh1 N1 C9 -28.85(17) . . . . ?
C15 Rh1 N1 N2 -39.75(12) . . . . ?
C2 Rh1 N1 N2 -135.60(16) . . . . ?
C1 Rh1 N1 N2 49.0(3) . . . . ?
C6 Rh1 N1 N2 111.28(12) . . . . ?
C5 Rh1 N1 N2 147.31(12) . . . . ?
C9 N1 N2 C11 2.02(17) . . . . ?
Rh1 N1 N2 C11 -175.22(10) . . . . ?
C9 N1 N2 C12 173.99(14) . . . . ?
Rh1 N1 N2 C12 -3.26(18) . . . . ?
C15 Rh1 C1 C2 -95.25(11) . . . . ?
N1 Rh1 C1 C2 177.22(19) . . . . ?
C6 Rh1 C1 C2 113.43(12) . . . . ?
C5 Rh1 C1 C2 77.99(12) . . . . ?
C15 Rh1 C1 C8 146.39(15) . . . . ?
C2 Rh1 C1 C8 -118.35(19) . . . . ?
N1 Rh1 C1 C8 58.9(3) . . . . ?
C6 Rh1 C1 C8 -4.92(15) . . . . ?
C5 Rh1 C1 C8 -40.36(15) . . . . ?
C8 C1 C2 C3 5.6(3) . . . . ?
Rh1 C1 C2 C3 -101.03(18) . . . . ?
C8 C1 C2 Rh1 106.59(18) . . . . ?
C15 Rh1 C2 C1 88.34(11) . . . . ?
N1 Rh1 C2 C1 -177.92(14) . . . . ?
C6 Rh1 C2 C1 -65.49(12) . . . . ?
C5 Rh1 C2 C1 -98.27(12) . . . . ?
C15 Rh1 C2 C3 -148.86(13) . . . . ?
N1 Rh1 C2 C3 -55.1(2) . . . . ?
C1 Rh1 C2 C3 122.80(18) . . . . ?
C6 Rh1 C2 C3 57.31(14) . . . . ?
C5 Rh1 C2 C3 24.53(13) . . . . ?
C1 C2 C3 C4 42.3(3) . . . . ?
Rh1 C2 C3 C4 -38.7(2) . . . . ?
C2 C3 C4 C5 32.4(2) . . . . ?
C3 C4 C5 C6 -90.5(2) . . . . ?
C3 C4 C5 Rh1 -10.1(2) . . . . ?
C2 Rh1 C5 C6 113.81(13) . . . . ?
N1 Rh1 C5 C6 -87.64(12) . . . . ?
C1 Rh1 C5 C6 76.40(13) . . . . ?
C2 Rh1 C5 C4 -8.02(13) . . . . ?
N1 Rh1 C5 C4 150.52(13) . . . . ?
C1 Rh1 C5 C4 -45.44(14) . . . . ?
C6 Rh1 C5 C4 -121.84(19) . . . . ?
C4 C5 C6 C7 0.7(3) . . . . ?
Rh1 C5 C6 C7 -101.38(19) . . . . ?
C4 C5 C6 Rh1 102.13(17) . . . . ?
C15 Rh1 C6 C5 179.28(12) . . . . ?
C2 Rh1 C6 C5 -65.37(13) . . . . ?
N1 Rh1 C6 C5 94.58(12) . . . . ?
C1 Rh1 C6 C5 -99.86(13) . . . . ?
C15 Rh1 C6 C7 -57.7(2) . . . . ?
C2 Rh1 C6 C7 57.65(16) . . . . ?
N1 Rh1 C6 C7 -142.40(15) . . . . ?
C1 Rh1 C6 C7 23.15(15) . . . . ?
C5 Rh1 C6 C7 123.0(2) . . . . ?
C5 C6 C7 C8 44.3(3) . . . . ?
Rh1 C6 C7 C8 -38.5(2) . . . . ?
C6 C7 C8 C1 35.4(3) . . . . ?
C2 C1 C8 C7 -96.0(2) . . . . ?
Rh1 C1 C8 C7 -14.4(2) . . . . ?
N2 N1 C9 C10 -2.44(17) . . . . ?
Rh1 N1 C9 C10 174.07(12) . . . . ?
N2 N1 C9 C16 173.89(15) . . . . ?
Rh1 N1 C9 C16 -9.6(3) . . . . ?
N1 C9 C10 C11 2.02(19) . . . . ?
C16 C9 C10 C11 -174.16(16) . . . . ?
N1 N2 C11 C10 -0.81(19) . . . . ?
C12 N2 C11 C10 -171.71(15) . . . . ?
N1 N2 C11 C22 -177.18(15) . . . . ?
C12 N2 C11 C22 11.9(3) . . . . ?
C9 C10 C11 N2 -0.71(18) . . . . ?
C9 C10 C11 C22 175.45(17) . . . . ?
C11 N2 C12 N3 -129.12(17) . . . . ?
N1 N2 C12 N3 60.51(18) . . . . ?
C15 N3 C12 N2 -61.54(19) . . . . ?
C13 N3 C12 N2 117.98(17) . . . . ?
C15 N3 C13 C14 -0.55(19) . . . . ?
C12 N3 C13 C14 179.90(15) . . . . ?
N3 C13 C14 N4 0.60(19) . . . . ?
C15 N4 C14 C13 -0.5(2) . . . . ?
C28 N4 C14 C13 180.00(15) . . . . ?
C13 N3 C15 N4 0.24(18) . . . . ?
C12 N3 C15 N4 179.82(14) . . . . ?
C13 N3 C15 Rh1 -178.48(11) . . . . ?
C12 N3 C15 Rh1 1.1(2) . . . . ?
C14 N4 C15 N3 0.14(18) . . . . ?
C28 N4 C15 N3 179.63(15) . . . . ?
C14 N4 C15 Rh1 178.45(14) . . . . ?
C28 N4 C15 Rh1 -2.1(3) . . . . ?
C2 Rh1 C15 N3 -161.70(12) . . . . ?
N1 Rh1 C15 N3 40.08(12) . . . . ?
C1 Rh1 C15 N3 -123.76(13) . . . . ?
C6 Rh1 C15 N3 -46.4(2) . . . . ?
C2 Rh1 C15 N4 20.17(19) . . . . ?
N1 Rh1 C15 N4 -138.05(18) . . . . ?
C1 Rh1 C15 N4 58.11(18) . . . . ?
C6 Rh1 C15 N4 135.48(18) . . . . ?
N1 C9 C16 C17 -46.5(2) . . . . ?
C10 C9 C16 C17 129.22(19) . . . . ?
N1 C9 C16 C21 133.56(18) . . . . ?
C10 C9 C16 C21 -50.7(2) . . . . ?
C21 C16 C17 C18 -3.1(3) . . . . ?
C9 C16 C17 C18 176.94(18) . . . . ?
C16 C17 C18 C19 1.6(3) . . . . ?
C17 C18 C19 C20 0.3(4) . . . . ?
C18 C19 C20 C21 -0.6(3) . . . . ?
C19 C20 C21 C16 -1.0(3) . . . . ?
C17 C16 C21 C20 2.8(3) . . . . ?
C9 C16 C21 C20 -177.23(18) . . . . ?
N2 C11 C22 C27 72.8(2) . . . . ?
C10 C11 C22 C27 -102.8(2) . . . . ?
N2 C11 C22 C23 -114.35(19) . . . . ?
C10 C11 C22 C23 70.1(2) . . . . ?
C27 C22 C23 C24 -0.3(3) . . . . ?
C11 C22 C23 C24 -173.24(16) . . . . ?
C22 C23 C24 C25 0.5(3) . . . . ?
C23 C24 C25 C26 -0.2(3) . . . . ?
C24 C25 C26 C27 -0.3(3) . . . . ?
C23 C22 C27 C26 -0.2(3) . . . . ?
C11 C22 C27 C26 172.70(18) . . . . ?
C25 C26 C27 C22 0.5(3) . . . . ?
C15 N4 C28 C29 71.7(2) . . . . ?
C14 N4 C28 C29 -108.88(19) . . . . ?
C15 N4 C28 C35 -108.95(19) . . . . ?
C14 N4 C28 C35 70.5(2) . . . . ?
C35 C28 C29 C31 0.1(2) . . . . ?
N4 C28 C29 C31 179.48(15) . . . . ?
C35 C28 C29 C30 177.87(16) . . . . ?
N4 C28 C29 C30 -2.8(2) . . . . ?
C28 C29 C31 C32 -1.3(3) . . . . ?
C30 C29 C31 C32 -179.05(17) . . . . ?
C29 C31 C32 C34 1.3(3) . . . . ?
C29 C31 C32 C33 179.57(18) . . . . ?
C31 C32 C34 C35 -0.1(3) . . . . ?
C33 C32 C34 C35 -178.38(18) . . . . ?
C32 C34 C35 C28 -1.0(3) . . . . ?
C32 C34 C35 C36 177.78(17) . . . . ?
C29 C28 C35 C34 1.0(3) . . . . ?
N4 C28 C35 C34 -178.39(15) . . . . ?
C29 C28 C35 C36 -177.79(17) . . . . ?
N4 C28 C35 C36 2.9(2) . . . . ?
C43 B1 C37 C38 142.66(17) . . . . ?
C49 B1 C37 C38 -96.68(19) . . . . ?
C55 B1 C37 C38 20.5(2) . . . . ?
C43 B1 C37 C42 -42.9(2) . . . . ?
C49 B1 C37 C42 77.80(19) . . . . ?
C55 B1 C37 C42 -165.04(16) . . . . ?
C42 C37 C38 C39 -1.9(3) . . . . ?
B1 C37 C38 C39 172.74(16) . . . . ?
C37 C38 C39 C40 -0.1(3) . . . . ?
C38 C39 C40 C41 1.8(3) . . . . ?
C39 C40 C41 C42 -1.2(3) . . . . ?
C40 C41 C42 C37 -1.1(3) . . . . ?
C38 C37 C42 C41 2.6(3) . . . . ?
B1 C37 C42 C41 -172.52(17) . . . . ?
C49 B1 C43 C48 0.5(2) . . . . ?
C55 B1 C43 C48 -117.90(18) . . . . ?
C37 B1 C43 C48 119.05(18) . . . . ?
C49 B1 C43 C44 -177.67(15) . . . . ?
C55 B1 C43 C44 64.0(2) . . . . ?
C37 B1 C43 C44 -59.1(2) . . . . ?
C48 C43 C44 C45 1.5(3) . . . . ?
B1 C43 C44 C45 179.84(16) . . . . ?
C43 C44 C45 C46 -0.8(3) . . . . ?
C44 C45 C46 C47 -0.1(3) . . . . ?
C45 C46 C47 C48 0.2(3) . . . . ?
C46 C47 C48 C43 0.7(3) . . . . ?
C44 C43 C48 C47 -1.4(2) . . . . ?
B1 C43 C48 C47 -179.68(16) . . . . ?
C43 B1 C49 C54 122.98(17) . . . . ?
C55 B1 C49 C54 -115.92(18) . . . . ?
C37 B1 C49 C54 5.1(2) . . . . ?
C43 B1 C49 C50 -58.9(2) . . . . ?
C55 B1 C49 C50 62.18(19) . . . . ?
C37 B1 C49 C50 -176.85(15) . . . . ?
C54 C49 C50 C51 -3.0(2) . . . . ?
B1 C49 C50 C51 178.73(16) . . . . ?
C49 C50 C51 C52 2.7(3) . . . . ?
C50 C51 C52 C53 -0.3(3) . . . . ?
C51 C52 C53 C54 -1.5(3) . . . . ?
C52 C53 C54 C49 1.1(3) . . . . ?
C50 C49 C54 C53 1.1(3) . . . . ?
B1 C49 C54 C53 179.32(16) . . . . ?
C43 B1 C55 C60 -4.2(2) . . . . ?
C49 B1 C55 C60 -125.72(17) . . . . ?
C37 B1 C55 C60 115.90(18) . . . . ?
C43 B1 C55 C56 174.95(15) . . . . ?
C49 B1 C55 C56 53.4(2) . . . . ?
C37 B1 C55 C56 -65.0(2) . . . . ?
C60 C55 C56 C57 -2.6(3) . . . . ?
B1 C55 C56 C57 178.17(17) . . . . ?
C55 C56 C57 C58 1.9(3) . . . . ?
C56 C57 C58 C59 0.1(3) . . . . ?
C57 C58 C59 C60 -1.2(3) . . . . ?
C58 C59 C60 C55 0.4(3) . . . . ?
C56 C55 C60 C59 1.5(3) . . . . ?
B1 C55 C60 C59 -179.38(17) . . . . ?
